data_4089072
loop_
_publ_author_name
'Pal, Shiv'
'Dasgupta, Rajarshi'
'Khan, Shabana'

_publ_section_title
;
 Acyclic \a-Phosphinoamido-Germylene: Synthesis and Characterization
;
_journal_issue 20
_journal_name_full Organometallics
_journal_page_first 3635
_journal_paper_doi 10.1021/acs.organomet.6b00689
_journal_volume 35
_journal_year 2016
_chemical_formula_sum 'C48 H54 Cl2 Ge2 N2 P2'
_chemical_formula_weight 936.95
_space_group_crystal_system monoclinic
_space_group_IT_number 7
_space_group_name_Hall 'P -2yac'
_space_group_name_H-M_alt 'P 1 n 1'
_atom_sites_solution_hydrogens geom
_audit_creation_method SHELXL-2014/6
_cell_angle_alpha 90
_cell_angle_beta 104.966(12)
_cell_angle_gamma 90
_cell_formula_units_Z 2
_cell_length_a 10.559(5)
_cell_length_b 14.185(7)
_cell_length_c 18.025(9)
_cell_measurement_reflns_used 6513
_cell_measurement_temperature 150(2)
_cell_measurement_theta_max 19.42
_cell_measurement_theta_min 2.34
_cell_volume 2608(2)
_computing_cell_refinement 'Bruker SAINT'
_computing_data_collection 'Bruker APEX2'
_computing_data_reduction 'Bruker SAINT'
_computing_molecular_graphics 'Bruker SHELXTL'
_computing_publication_material 'Bruker SHELXTL'
_computing_structure_refinement 'SHELXL-2014 (Sheldrick 2014)'
_computing_structure_solution 'SHELXS-97 (Sheldrick 2008)'
_diffrn_ambient_temperature 150(2)
_diffrn_measured_fraction_theta_full 0.999
_diffrn_measured_fraction_theta_max 0.999
_diffrn_measurement_device_type 'Bruker APEX-II CCD'
_diffrn_measurement_method '\f and \w scans'
_diffrn_radiation_type MoK\a
_diffrn_radiation_wavelength 0.71073
_diffrn_reflns_av_R_equivalents 0.1986
_diffrn_reflns_av_unetI/netI 0.1553
_diffrn_reflns_Laue_measured_fraction_full 0.999
_diffrn_reflns_Laue_measured_fraction_max 0.999
_diffrn_reflns_limit_h_max 12
_diffrn_reflns_limit_h_min -12
_diffrn_reflns_limit_k_max 17
_diffrn_reflns_limit_k_min -17
_diffrn_reflns_limit_l_max 21
_diffrn_reflns_limit_l_min -21
_diffrn_reflns_number 65453
_diffrn_reflns_point_group_measured_fraction_full 0.999
_diffrn_reflns_point_group_measured_fraction_max 0.999
_diffrn_reflns_theta_full 25.242
_diffrn_reflns_theta_max 25.246
_diffrn_reflns_theta_min 2.339
_exptl_absorpt_coefficient_mu 1.347
_exptl_absorpt_correction_type multi-scan
_exptl_absorpt_process_details 'Sheldrick,G.M(2012)SADABS.Bruker AXS Inc.,Madison,Wisconsin,USA.'
_exptl_crystal_colour colorless
_exptl_crystal_density_diffrn 1.193
_exptl_crystal_description block
_exptl_crystal_F_000 968
_exptl_crystal_size_max 0.1
_exptl_crystal_size_mid 0.1
_exptl_crystal_size_min 0.1
_exptl_transmission_factor_max 0.1515
_exptl_transmission_factor_min 0.1012
_platon_squeeze_details
;
TITL Q2_a.res in Pn
CELL   10.5590   14.1850   18.0250     90.00    104.97     90.00
SPGR Pn
# Solvent Accessible Volume =     624.6
# Electrons Found in S.A.V. =     162.0
# Note: Atoms in Void as Cxxx and Qxxx all others
C101 0.216 0.282 0.532 !       3.94 eA-3
C102 0.668 0.708 0.088 !       3.84 eA-3
C103 0.885 0.687 0.095 !       3.68 eA-3
C104 0.655 0.716 0.046 !       3.58 eA-3
C105 0.804 0.693 0.170 !       3.35 eA-3
C106 0.865 0.718 0.048 !       3.33 eA-3
C107 0.756 0.690 0.126 !       3.26 eA-3
C108 0.272 0.331 0.652 !       3.26 eA-3
C109 0.134 0.298 0.498 !       3.24 eA-3
C110 0.887 0.665 0.050 !       3.18 eA-3
C111 0.907 0.695 0.140 !       3.17 eA-3
C112 0.309 0.356 0.700 !       3.16 eA-3
C113 0.395 0.326 0.700 !       2.98 eA-3
C114 0.320 0.298 0.530 !       2.97 eA-3
C115 0.770 0.737 0.014 !       2.90 eA-3
C116 0.868 0.625 0.172 !       2.77 eA-3
C117 0.665 0.716 0.140 !       2.63 eA-3
C118 0.196 0.328 0.641 !       2.62 eA-3
C119 0.712 0.673 0.048 !       2.59 eA-3
C120 0.447 0.278 0.615 !       2.57 eA-3
C121 0.156 0.254 0.489 !       2.31 eA-3
C122 0.206 0.342 0.684 !       2.12 eA-3
C123 0.595 0.769 0.030 !       2.07 eA-3
C124 0.864 0.745-0.001 !       2.06 eA-3
C125 0.525 0.799 0.939 !       1.98 eA-3
Q126 0.647 0.760 0.389 !       1.89 eA-3
Q127 0.512 0.760 0.358 !       1.88 eA-3
C128 0.567 0.744 0.986 !       1.86 eA-3
C129 0.041 0.691 0.052 !       1.85 eA-3
C130 0.091 0.404 0.746 !       1.83 eA-3
C131 0.155 0.419 0.671 !       1.83 eA-3
Q132 0.333 0.200 0.433 !       1.82 eA-3
C133 0.060 0.405 0.627 !       1.80 eA-3
C134 0.062 0.314 0.452 !       1.78 eA-3
C135 0.723 0.624 0.115 !       1.74 eA-3
Q136 0.626 0.785 0.581 !       1.73 eA-3
C137 0.880 0.735 0.220 !       1.73 eA-3
C138 0.834 0.767 0.011 !       1.71 eA-3
C139 0.094 0.346 0.732 !       1.70 eA-3
Q140 0.258 0.206 0.083 !       1.70 eA-3
C141 0.096 0.252 0.457 !       1.69 eA-3
C142 0.089 0.365 0.686 !       1.68 eA-3
C143 0.403 0.248 0.674 !       1.63 eA-3
Q144 0.086 0.772 0.064 !       1.63 eA-3
Q145 0.063 0.423 0.378 !       1.62 eA-3
C146 0.100 0.327 0.612 !       1.62 eA-3
C147 0.467 0.355 0.687 !       1.61 eA-3
Q148 0.503 0.344 0.778 !       1.59 eA-3
Q149 0.250 0.219 0.296 !       1.58 eA-3
C150 0.124 0.233 0.596 !       1.57 eA-3
C151 0.660 0.719 0.941 !       1.56 eA-3
C152 0.566 0.840 0.982 !       1.56 eA-3
C153 1.003 0.695 0.178 !       1.55 eA-3
C154 0.466 0.296 0.690 !       1.54 eA-3
C155 0.127 0.186 0.464 !       1.54 eA-3
C156 0.464 0.226 0.595 !       1.53 eA-3
Q157 0.722 0.565 0.108 !       1.53 eA-3
C158 0.881 0.770 0.112 !       1.53 eA-3
C159 0.486 0.220 0.658 !       1.52 eA-3
C160 0.209 0.235 0.600 !       1.51 eA-3
C161 0.482 0.309 0.512 !       1.50 eA-3
C162 0.041 0.279 0.515 !       1.50 eA-3
Q163 0.327 0.748 0.281 !       1.49 eA-3
C164 0.846 0.758 0.954 !       1.49 eA-3
Q165 0.275 0.402 0.815 !       1.48 eA-3
C166 0.966 0.583 0.126 !       1.48 eA-3
Q167 0.221 0.407 0.561 !       1.48 eA-3
Q168 0.524 0.254 0.521 !       1.47 eA-3
Q169 0.036 0.346 0.731 !       1.47 eA-3
Q170 0.496 0.176 0.560 !       1.46 eA-3
C171 0.244 0.409 0.718 !       1.46 eA-3
C172 0.567 0.708 0.058 !       1.45 eA-3
Q173 0.409 0.172 0.591 !       1.45 eA-3
Q174 0.498 0.633 0.200 !       1.44 eA-3
C175 0.810 0.733 0.906 !       1.44 eA-3
C176 1.001 0.779 0.251 !       1.44 eA-3
C177 0.306 0.204 0.484 !       1.43 eA-3
Q178 0.666 0.269 0.595 !       1.43 eA-3
Q179 0.188 0.456 0.766 !       1.43 eA-3
Q180 0.454 0.738 0.266 !       1.42 eA-3
C181 0.414 0.242 0.420 !       1.41 eA-3
C182 0.418 0.200 0.534 !       1.40 eA-3
C183 0.161 0.328 0.419 !       1.39 eA-3
C184 0.413 0.401 0.737 !       1.39 eA-3
C185 0.619 0.296 0.766 !       1.39 eA-3
Q186 0.025 0.610 0.170 !       1.39 eA-3
C187 0.502 0.747 0.909 !       1.38 eA-3
Q188 0.506 0.184 0.515 !       1.38 eA-3
Q189 0.343 0.186 0.643 !       1.38 eA-3
C190 0.332 0.392 0.748 !       1.37 eA-3
C191 0.496 0.296 0.736 !       1.37 eA-3
Q192 0.723 0.495 0.142 !       1.36 eA-3
C193 0.155 0.389 0.717 !       1.35 eA-3
Q194 0.971 0.420 0.358 !       1.35 eA-3
C195 0.688 0.605 0.265 !       1.35 eA-3
Q196 0.751 0.814 0.047 !       1.34 eA-3
Q197 1.008 0.346 0.606 !       1.34 eA-3
C198 0.541 0.262 0.594 !       1.34 eA-3
Q199 0.098 0.123 0.502 !       1.33 eA-3
;
_refine_diff_density_max 0.431
_refine_diff_density_min -0.398
_refine_diff_density_rms 0.081
_refine_ls_abs_structure_details
;
 Flack x determined using 2168 quotients [(I+)-(I-)]/[(I+)+(I-)]
 (Parsons, Flack and Wagner, Acta Cryst. B69 (2013) 249-259).
;
_refine_ls_abs_structure_Flack 0.049(12)
_refine_ls_extinction_method none
_refine_ls_goodness_of_fit_ref 0.968
_refine_ls_hydrogen_treatment constr
_refine_ls_matrix_type full
_refine_ls_number_parameters 513
_refine_ls_number_reflns 9426
_refine_ls_number_restraints 26
_refine_ls_restrained_S_all 0.968
_refine_ls_R_factor_all 0.1151
_refine_ls_R_factor_gt 0.0684
_refine_ls_shift/su_max 0.017
_refine_ls_shift/su_mean 0.000
_refine_ls_structure_factor_coef Fsqd
_refine_ls_weighting_details 'w=1/[\s^2^(Fo^2^)+(0.0595P)^2^] where P=(Fo^2^+2Fc^2^)/3'
_refine_ls_weighting_scheme calc
_refine_ls_wR_factor_gt 0.1315
_refine_ls_wR_factor_ref 0.1458
_reflns_Friedel_coverage 0.996
_reflns_Friedel_fraction_full 0.999
_reflns_Friedel_fraction_max 0.999
_reflns_number_gt 6022
_reflns_number_total 9426
_reflns_threshold_expression 'I > 2\s(I)'
_cod_data_source_file om6b00689_si_002.cif
_cod_data_source_block 2
_cod_original_sg_symbol_H-M 'P n'
_cod_database_code 4089072
_shelx_space_group_comment
;
The symmetry employed for this shelxl refinement is uniquely defined
by the following loop, which should always be used as a source of
symmetry information in preference to the above space-group names.
They are only intended as comments.
;
_platon_squeeze_void_probe_radius 1.20
_shelxl_version_number 2014/6

loop_
_space_group_symop_operation_xyz
'x, y, z'
'x+1/2, -y, z+1/2'

loop_
_atom_site_label
_atom_site_type_symbol
_atom_site_fract_x
_atom_site_fract_y
_atom_site_fract_z
_atom_site_U_iso_or_equiv
_atom_site_adp_type
_atom_site_occupancy
_atom_site_site_symmetry_order
_atom_site_calc_flag
_atom_site_refinement_flags_posn
_atom_site_refinement_flags_adp
Ge2 Ge 0.69546(9) 0.78669(7) 0.58741(7) 0.0321(3) Uani 1 1 d . .
Ge1 Ge 0.57783(12) 0.76305(8) 0.36768(7) 0.0456(4) Uani 1 1 d . .
P1 P 0.5760(2) 0.91171(18) 0.49604(16) 0.0271(6) Uani 1 1 d . .
P2 P 0.5028(3) 0.65238(19) 0.46408(16) 0.0318(7) Uani 1 1 d . .
Cl2 Cl 0.8459(3) 0.7656(2) 0.51572(19) 0.0529(8) Uani 1 1 d . .
Cl1 Cl 0.3884(4) 0.7416(3) 0.2727(2) 0.0853(13) Uani 1 1 d . .
C45 C 0.6744(9) 1.0169(7) 0.5189(6) 0.028(2) Uani 1 1 d . .
N1 N 0.5383(7) 0.8881(6) 0.4014(5) 0.029(2) Uani 1 1 d . .
C46 C 0.4777(12) 0.4658(8) 0.4043(7) 0.049(3) Uani 1 1 d . .
H46 H 0.3924 0.4651 0.4125 0.059 Uiso 1 1 calc R U
C47 C 0.5561(11) 0.5445(8) 0.4262(6) 0.033(3) Uani 1 1 d . .
C48 C 0.4302(10) 0.9442(8) 0.5260(6) 0.032(3) Uani 1 1 d . .
N2 N 0.5845(7) 0.6802(6) 0.5546(5) 0.031(2) Uani 1 1 d . .
C1 C 0.6309(13) 1.1027(8) 0.4872(7) 0.043(3) Uani 1 1 d . .
H1 H 0.5503 1.1061 0.4488 0.052 Uiso 1 1 calc R U
C2 C 0.3215(10) 0.8847(9) 0.5038(6) 0.045(3) Uani 1 1 d . .
H2 H 0.3253 0.8313 0.4726 0.054 Uiso 1 1 calc R U
C3 C 0.8668(11) 1.0920(8) 0.5997(7) 0.046(3) Uani 1 1 d . .
H3 H 0.9464 1.0880 0.6389 0.056 Uiso 1 1 calc R U
C4 C 0.6409(11) 1.0660(9) 0.2745(6) 0.044(3) Uani 1 1 d . .
H4 H 0.7183 1.0852 0.2610 0.053 Uiso 1 1 calc R U
C5 C 0.7943(10) 1.0118(8) 0.5745(6) 0.038(3) Uani 1 1 d . .
H5 H 0.8263 0.9523 0.5953 0.045 Uiso 1 1 calc R U
C6 C 0.5268(12) 1.1090(9) 0.2418(7) 0.052(3) Uani 1 1 d . .
H6 H 0.5239 1.1577 0.2052 0.062 Uiso 1 1 calc R U
C7 C 0.4129(11) 1.0824(9) 0.2614(6) 0.044(3) Uani 1 1 d . .
H7 H 0.3333 1.1151 0.2401 0.053 Uiso 1 1 calc R U
C8 C 0.5337(10) 0.9648(8) 0.3463(6) 0.031(3) Uani 1 1 d . .
C9 C 0.6474(11) 0.9942(8) 0.3274(6) 0.036(3) Uani 1 1 d . .
C10 C 0.5203(13) 0.3875(11) 0.3703(8) 0.065(4) Uani 1 1 d . U
H10 H 0.4664 0.3335 0.3557 0.078 Uiso 1 1 calc R U
C11 C 0.4153(10) 1.0084(9) 0.3119(7) 0.043(3) Uani 1 1 d . .
C12 C 0.2847(11) 0.9770(10) 0.3274(7) 0.048(3) Uani 1 1 d . .
H12 H 0.3020 0.9214 0.3627 0.058 Uiso 1 1 calc R U
C13 C 0.5025(11) 0.6432(8) 0.6684(6) 0.039(3) Uani 1 1 d . .
C14 C 0.4227(12) 1.0195(8) 0.5713(6) 0.040(3) Uani 1 1 d . .
H14 H 0.4964 1.0597 0.5885 0.048 Uiso 1 1 calc R U
C15 C 0.3310(10) 0.6229(8) 0.4608(7) 0.045(3) Uani 1 1 d . .
C16 C 0.6865(11) 0.5556(8) 0.6475(7) 0.042(3) Uani 1 1 d . .
C17 C 0.6791(12) 0.5438(8) 0.4129(7) 0.051(3) Uani 1 1 d . .
H17 H 0.7340 0.5972 0.4275 0.061 Uiso 1 1 calc R U
C18 C 0.7034(13) 1.1865(9) 0.5105(8) 0.061(4) Uani 1 1 d . .
H18 H 0.6731 1.2459 0.4888 0.073 Uiso 1 1 calc R U
C19 C 0.8228(13) 1.1775(9) 0.5676(8) 0.057(4) Uani 1 1 d . .
H19 H 0.8742 1.2322 0.5842 0.068 Uiso 1 1 calc R U
C20 C 0.7943(11) 0.5343(8) 0.6061(7) 0.043(3) Uani 1 1 d . .
H20 H 0.7754 0.5730 0.5582 0.051 Uiso 1 1 calc R U
C21 C 0.4612(13) 0.8069(9) 0.7031(8) 0.064(4) Uani 1 1 d . .
H21A H 0.4706 0.7910 0.7571 0.096 Uiso 1 1 calc R U
H21B H 0.4019 0.8608 0.6889 0.096 Uiso 1 1 calc R U
H21C H 0.5472 0.8231 0.6955 0.096 Uiso 1 1 calc R U
C22 C 0.4063(12) 0.7244(8) 0.6539(7) 0.050(3) Uani 1 1 d . .
H22 H 0.3942 0.7442 0.5993 0.060 Uiso 1 1 calc R U
C23 C 0.7835(11) 0.9507(8) 0.3629(7) 0.045(3) Uani 1 1 d . .
H23 H 0.7757 0.9095 0.4066 0.054 Uiso 1 1 calc R U
C24 C 0.5882(10) 0.6223(7) 0.6240(6) 0.035(3) Uani 1 1 d . .
C25 C 0.2309(12) 0.6743(9) 0.4124(8) 0.059(4) Uani 1 1 d . .
H25 H 0.2490 0.7198 0.3778 0.071 Uiso 1 1 calc R U
C26 C 0.7254(13) 0.4685(10) 0.3792(8) 0.061(4) Uani 1 1 d . .
H26 H 0.8101 0.4690 0.3701 0.073 Uiso 1 1 calc R U
C27 C 0.3080(16) 1.0378(10) 0.5925(8) 0.068(4) Uani 1 1 d . .
H27 H 0.3038 1.0914 0.6234 0.082 Uiso 1 1 calc R U
C28 C 0.8839(12) 1.0267(11) 0.3953(8) 0.069(4) Uani 1 1 d . .
H28A H 0.9200 1.0515 0.3543 0.104 Uiso 1 1 calc R U
H28B H 0.9548 0.9998 0.4360 0.104 Uiso 1 1 calc R U
H28C H 0.8417 1.0779 0.4166 0.104 Uiso 1 1 calc R U
C29 C 0.1825(11) 0.9488(11) 0.2537(8) 0.075(5) Uani 1 1 d . .
H29A H 0.1633 1.0030 0.2188 0.112 Uiso 1 1 calc R U
H29B H 0.1020 0.9283 0.2663 0.112 Uiso 1 1 calc R U
H29C H 0.2171 0.8970 0.2286 0.112 Uiso 1 1 calc R U
C30 C 0.3029(12) 0.5555(9) 0.5084(8) 0.051(3) Uani 1 1 d . .
H30 H 0.3726 0.5223 0.5421 0.062 Uiso 1 1 calc R U
C31 C 0.9282(11) 0.5666(11) 0.6577(8) 0.066(4) Uani 1 1 d . .
H31A H 0.9491 0.5299 0.7054 0.100 Uiso 1 1 calc R U
H31B H 0.9238 0.6337 0.6698 0.100 Uiso 1 1 calc R U
H31C H 0.9964 0.5566 0.6306 0.100 Uiso 1 1 calc R U
C32 C 0.2073(11) 0.9026(10) 0.5268(8) 0.056(4) Uani 1 1 d . .
H32 H 0.1347 0.8610 0.5124 0.067 Uiso 1 1 calc R U
C33 C 0.2010(14) 0.9808(12) 0.5702(8) 0.068(4) Uani 1 1 d . .
H33 H 0.1227 0.9951 0.5846 0.081 Uiso 1 1 calc R U
C34 C 0.5189(14) 0.5916(10) 0.7364(8) 0.068(4) Uani 1 1 d . .
H34 H 0.4641 0.6061 0.7691 0.081 Uiso 1 1 calc R U
C35 C 0.0999(15) 0.6560(11) 0.4167(9) 0.076(4) Uani 1 1 d . U
H35 H 0.0288 0.6920 0.3871 0.091 Uiso 1 1 calc R U
C36 C 0.6919(15) 0.5053(9) 0.7169(9) 0.068(4) Uani 1 1 d . .
H36 H 0.7572 0.4585 0.7341 0.081 Uiso 1 1 calc R U
C37 C 0.2704(13) 0.6979(10) 0.6636(9) 0.075(4) Uani 1 1 d . .
H37A H 0.2580 0.6295 0.6579 0.112 Uiso 1 1 calc R U
H37B H 0.2026 0.7301 0.6243 0.112 Uiso 1 1 calc R U
H37C H 0.2638 0.7171 0.7147 0.112 Uiso 1 1 calc R U
C38 C 0.2368(13) 1.0602(10) 0.3694(8) 0.069(4) Uani 1 1 d . .
H38A H 0.3027 1.0737 0.4174 0.103 Uiso 1 1 calc R U
H38B H 0.1539 1.0431 0.3807 0.103 Uiso 1 1 calc R U
H38C H 0.2238 1.1162 0.3364 0.103 Uiso 1 1 calc R U
C39 C 0.6417(14) 0.3923(11) 0.3593(8) 0.071(4) Uani 1 1 d . U
H39 H 0.6720 0.3396 0.3362 0.085 Uiso 1 1 calc R U
C40 C 0.7956(15) 0.4335(9) 0.5833(8) 0.076(5) Uani 1 1 d . .
H40A H 0.8015 0.3932 0.6283 0.113 Uiso 1 1 calc R U
H40B H 0.8713 0.4219 0.5625 0.113 Uiso 1 1 calc R U
H40C H 0.7147 0.4189 0.5440 0.113 Uiso 1 1 calc R U
C41 C 0.0790(16) 0.5874(12) 0.4630(9) 0.082(5) Uani 1 1 d . U
H41 H -0.0092 0.5756 0.4637 0.098 Uiso 1 1 calc R U
C42 C 0.6065(17) 0.5236(11) 0.7575(9) 0.080(5) Uani 1 1 d . .
H42 H 0.6083 0.4876 0.8022 0.096 Uiso 1 1 calc R U
C43 C 0.8300(15) 0.8886(12) 0.3052(10) 0.089(5) Uani 1 1 d . .
H43A H 0.7673 0.8372 0.2880 0.134 Uiso 1 1 calc R U
H43B H 0.9164 0.8622 0.3300 0.134 Uiso 1 1 calc R U
H43C H 0.8361 0.9268 0.2610 0.134 Uiso 1 1 calc R U
C44 C 0.1716(15) 0.5340(10) 0.5083(9) 0.078(5) Uani 1 1 d . .
H44 H 0.1507 0.4846 0.5387 0.093 Uiso 1 1 calc R U

loop_
_atom_site_aniso_label
_atom_site_aniso_U_11
_atom_site_aniso_U_22
_atom_site_aniso_U_33
_atom_site_aniso_U_23
_atom_site_aniso_U_13
_atom_site_aniso_U_12
Ge2 0.0349(6) 0.0288(6) 0.0298(7) 0.0017(6) 0.0033(5) -0.0020(6)
Ge1 0.0661(9) 0.0371(7) 0.0392(8) -0.0039(6) 0.0234(7) -0.0018(7)
P1 0.0286(15) 0.0280(15) 0.0252(16) 0.0004(13) 0.0078(12) 0.0017(12)
P2 0.0352(16) 0.0282(16) 0.0295(17) -0.0010(13) 0.0034(13) -0.0006(13)
Cl2 0.0472(18) 0.0461(19) 0.070(2) 0.0065(16) 0.0241(16) 0.0067(15)
Cl1 0.129(3) 0.071(2) 0.039(2) -0.0060(18) -0.009(2) -0.020(2)
C45 0.029(6) 0.023(6) 0.032(6) 0.008(5) 0.009(5) 0.002(5)
N1 0.032(5) 0.024(5) 0.032(6) 0.006(4) 0.012(4) -0.004(4)
C46 0.058(8) 0.037(7) 0.050(8) -0.005(6) 0.010(7) 0.005(6)
C47 0.033(6) 0.033(7) 0.032(7) -0.013(5) 0.007(5) 0.005(5)
C48 0.031(6) 0.043(7) 0.021(6) -0.002(5) 0.002(5) -0.002(5)
N2 0.031(5) 0.032(5) 0.029(5) 0.000(4) 0.003(4) -0.003(4)
C1 0.049(7) 0.037(8) 0.046(8) -0.007(6) 0.016(6) -0.009(6)
C2 0.039(7) 0.068(9) 0.031(7) 0.007(6) 0.013(6) 0.017(6)
C3 0.037(7) 0.041(8) 0.058(9) -0.003(7) 0.007(6) -0.009(6)
C4 0.043(7) 0.061(8) 0.031(7) 0.016(6) 0.015(6) -0.006(6)
C5 0.040(7) 0.042(7) 0.031(7) -0.005(5) 0.008(6) -0.004(6)
C6 0.061(9) 0.055(8) 0.038(8) 0.028(6) 0.010(7) -0.001(7)
C7 0.037(7) 0.062(8) 0.027(7) 0.015(6) -0.001(5) 0.006(6)
C8 0.029(6) 0.047(7) 0.017(6) 0.003(5) 0.006(5) -0.012(5)
C9 0.047(8) 0.043(7) 0.019(6) -0.004(5) 0.011(6) -0.009(6)
C10 0.065(4) 0.064(4) 0.065(4) -0.0003(15) 0.0164(17) -0.0004(15)
C11 0.027(7) 0.063(9) 0.041(8) 0.002(7) 0.010(6) -0.002(6)
C12 0.035(7) 0.076(9) 0.030(7) -0.002(7) 0.002(6) 0.006(6)
C13 0.046(7) 0.036(7) 0.034(7) -0.002(6) 0.011(6) -0.003(6)
C14 0.044(8) 0.048(7) 0.029(7) 0.008(6) 0.012(6) 0.005(6)
C15 0.026(6) 0.041(7) 0.063(9) -0.007(6) 0.005(6) -0.003(5)
C16 0.052(7) 0.036(7) 0.037(7) -0.001(6) 0.007(6) -0.011(6)
C17 0.063(9) 0.037(7) 0.051(9) -0.023(6) 0.012(7) -0.002(6)
C18 0.070(9) 0.031(7) 0.079(10) 0.009(7) 0.016(8) -0.011(7)
C19 0.061(8) 0.048(8) 0.060(9) -0.014(7) 0.014(7) -0.024(7)
C20 0.043(7) 0.036(7) 0.048(8) 0.013(6) 0.011(6) 0.016(6)
C21 0.072(9) 0.056(9) 0.072(10) 0.003(8) 0.034(8) 0.015(7)
C22 0.062(8) 0.055(8) 0.036(7) 0.009(6) 0.018(6) 0.004(7)
C23 0.043(7) 0.050(8) 0.047(8) 0.012(6) 0.021(6) 0.012(6)
C24 0.045(7) 0.028(6) 0.030(7) 0.009(5) 0.007(6) 0.006(5)
C25 0.051(8) 0.046(7) 0.073(10) -0.016(7) 0.003(7) -0.006(6)
C26 0.050(8) 0.085(11) 0.053(9) 0.010(8) 0.021(7) 0.010(8)
C27 0.086(12) 0.068(10) 0.048(9) -0.009(7) 0.012(8) 0.014(9)
C28 0.046(8) 0.104(12) 0.062(10) 0.020(9) 0.021(7) 0.004(8)
C29 0.038(8) 0.107(12) 0.074(11) 0.019(9) 0.006(7) -0.017(8)
C30 0.038(7) 0.049(8) 0.068(9) -0.003(7) 0.015(6) -0.009(6)
C31 0.047(8) 0.097(12) 0.052(9) -0.001(8) 0.005(7) 0.010(8)
C32 0.032(7) 0.075(10) 0.064(9) 0.007(8) 0.017(6) 0.000(6)
C33 0.051(9) 0.105(12) 0.052(10) 0.011(9) 0.022(7) 0.026(10)
C34 0.084(10) 0.058(9) 0.067(10) 0.008(8) 0.030(8) 0.018(8)
C35 0.075(5) 0.076(5) 0.076(5) -0.0013(15) 0.0184(18) 0.0009(15)
C36 0.093(12) 0.044(8) 0.064(11) 0.023(8) 0.015(9) 0.017(8)
C37 0.075(10) 0.083(11) 0.081(11) 0.010(9) 0.047(9) -0.002(8)
C38 0.054(8) 0.094(11) 0.059(10) 0.019(8) 0.016(7) 0.018(8)
C39 0.071(4) 0.070(4) 0.070(4) -0.0008(15) 0.0183(18) 0.0004(15)
C40 0.106(12) 0.053(9) 0.060(10) 0.012(7) 0.006(9) 0.029(8)
C41 0.081(5) 0.082(5) 0.082(5) -0.0011(15) 0.0210(19) 0.0000(15)
C42 0.110(13) 0.074(11) 0.068(11) 0.029(9) 0.044(10) 0.007(10)
C43 0.079(10) 0.104(13) 0.101(13) 0.029(10) 0.052(10) 0.038(9)
C44 0.106(13) 0.060(10) 0.075(11) -0.012(8) 0.037(10) -0.012(9)

loop_
_atom_type_symbol
_atom_type_description
_atom_type_scat_dispersion_real
_atom_type_scat_dispersion_imag
_atom_type_scat_source
C C 0.0033 0.0016 'International Tables Vol C Tables 4.2.6.8 and 6.1.1.4'
H H 0.0000 0.0000 'International Tables Vol C Tables 4.2.6.8 and 6.1.1.4'
N N 0.0061 0.0033 'International Tables Vol C Tables 4.2.6.8 and 6.1.1.4'
P P 0.1023 0.0942 'International Tables Vol C Tables 4.2.6.8 and 6.1.1.4'
Cl Cl 0.1484 0.1585 'International Tables Vol C Tables 4.2.6.8 and 6.1.1.4'
Ge Ge 0.1547 1.8001 'International Tables Vol C Tables 4.2.6.8 and 6.1.1.4'

loop_
_geom_angle_atom_site_label_1
_geom_angle_atom_site_label_2
_geom_angle_atom_site_label_3
_geom_angle
N2 Ge2 Cl2 100.3(3)
N2 Ge2 P1 101.0(3)
Cl2 Ge2 P1 91.49(11)
N1 Ge1 Cl1 97.9(3)
N1 Ge1 P2 102.3(2)
Cl1 Ge1 P2 93.50(13)
N1 P1 C45 111.5(4)
N1 P1 C48 110.8(4)
C45 P1 C48 101.8(5)
N1 P1 Ge2 118.0(3)
C45 P1 Ge2 105.7(3)
C48 P1 Ge2 107.7(3)
N2 P2 C47 115.4(5)
N2 P2 C15 109.7(5)
C47 P2 C15 101.2(5)
N2 P2 Ge1 109.7(3)
C47 P2 Ge1 94.5(4)
C15 P2 Ge1 125.4(4)
C1 C45 C5 119.1(10)
C1 C45 P1 121.9(8)
C5 C45 P1 118.9(8)
C8 N1 P1 119.9(6)
C8 N1 Ge1 115.8(7)
P1 N1 Ge1 118.8(4)
C47 C46 C10 121.9(12)
C47 C46 H46 119.0
C10 C46 H46 119.0
C17 C47 C46 117.6(10)
C17 C47 P2 117.9(8)
C46 C47 P2 124.3(9)
C14 C48 C2 118.4(10)
C14 C48 P1 124.3(9)
C2 C48 P1 117.3(8)
C24 N2 P2 125.5(7)
C24 N2 Ge2 107.2(6)
P2 N2 Ge2 127.2(5)
C45 C1 C18 121.6(12)
C45 C1 H1 119.2
C18 C1 H1 119.2
C32 C2 C48 120.9(12)
C32 C2 H2 119.5
C48 C2 H2 119.5
C19 C3 C5 119.4(11)
C19 C3 H3 120.3
C5 C3 H3 120.3
C6 C4 C9 121.0(11)
C6 C4 H4 119.5
C9 C4 H4 119.5
C3 C5 C45 121.0(11)
C3 C5 H5 119.5
C45 C5 H5 119.5
C4 C6 C7 120.2(11)
C4 C6 H6 119.9
C7 C6 H6 119.9
C11 C7 C6 120.2(11)
C11 C7 H7 119.9
C6 C7 H7 119.9
C11 C8 C9 119.3(10)
C11 C8 N1 120.1(9)
C9 C8 N1 120.5(9)
C4 C9 C8 119.7(10)
C4 C9 C23 117.1(10)
C8 C9 C23 123.2(10)
C39 C10 C46 116.8(14)
C39 C10 H10 121.6
C46 C10 H10 121.6
C7 C11 C8 119.5(10)
C7 C11 C12 118.3(10)
C8 C11 C12 122.3(10)
C29 C12 C11 112.3(10)
C29 C12 C38 112.1(10)
C11 C12 C38 106.7(11)
C29 C12 H12 108.6
C11 C12 H12 108.6
C38 C12 H12 108.6
C24 C13 C34 116.2(11)
C24 C13 C22 124.9(10)
C34 C13 C22 118.4(11)
C48 C14 C27 120.2(12)
C48 C14 H14 119.9
C27 C14 H14 119.9
C30 C15 C25 120.5(11)
C30 C15 P2 120.6(9)
C25 C15 P2 118.8(10)
C24 C16 C36 117.7(12)
C24 C16 C20 125.0(10)
C36 C16 C20 117.2(11)
C26 C17 C47 122.6(11)
C26 C17 H17 118.7
C47 C17 H17 118.7
C19 C18 C1 116.9(11)
C19 C18 H18 121.5
C1 C18 H18 121.5
C3 C19 C18 121.9(11)
C3 C19 H19 119.0
C18 C19 H19 119.0
C40 C20 C16 112.5(10)
C40 C20 C31 112.2(10)
C16 C20 C31 109.0(10)
C40 C20 H20 107.6
C16 C20 H20 107.6
C31 C20 H20 107.6
C22 C21 H21A 109.5
C22 C21 H21B 109.5
H21A C21 H21B 109.5
C22 C21 H21C 109.5
H21A C21 H21C 109.5
H21B C21 H21C 109.5
C21 C22 C13 110.7(10)
C21 C22 C37 110.8(11)
C13 C22 C37 113.6(10)
C21 C22 H22 107.1
C13 C22 H22 107.1
C37 C22 H22 107.1
C28 C23 C43 110.7(11)
C28 C23 C9 111.0(10)
C43 C23 C9 112.0(10)
C28 C23 H23 107.6
C43 C23 H23 107.6
C9 C23 H23 107.6
C13 C24 C16 121.2(10)
C13 C24 N2 119.2(9)
C16 C24 N2 119.2(10)
C15 C25 C35 117.4(13)
C15 C25 H25 121.3
C35 C25 H25 121.3
C17 C26 C39 116.3(13)
C17 C26 H26 121.8
C39 C26 H26 121.8
C33 C27 C14 121.6(13)
C33 C27 H27 119.2
C14 C27 H27 119.2
C23 C28 H28A 109.5
C23 C28 H28B 109.5
H28A C28 H28B 109.5
C23 C28 H28C 109.5
H28A C28 H28C 109.5
H28B C28 H28C 109.5
C12 C29 H29A 109.5
C12 C29 H29B 109.5
H29A C29 H29B 109.5
C12 C29 H29C 109.5
H29A C29 H29C 109.5
H29B C29 H29C 109.5
C15 C30 C44 121.3(12)
C15 C30 H30 119.3
C44 C30 H30 119.3
C20 C31 H31A 109.5
C20 C31 H31B 109.5
H31A C31 H31B 109.5
C20 C31 H31C 109.5
H31A C31 H31C 109.5
H31B C31 H31C 109.5
C33 C32 C2 119.4(12)
C33 C32 H32 120.3
C2 C32 H32 120.3
C27 C33 C32 119.4(13)
C27 C33 H33 120.3
C32 C33 H33 120.3
C42 C34 C13 123.6(14)
C42 C34 H34 118.2
C13 C34 H34 118.2
C41 C35 C25 118.9(15)
C41 C35 H35 120.5
C25 C35 H35 120.5
C42 C36 C16 120.4(13)
C42 C36 H36 119.8
C16 C36 H36 119.8
C22 C37 H37A 109.5
C22 C37 H37B 109.5
H37A C37 H37B 109.5
C22 C37 H37C 109.5
H37A C37 H37C 109.5
H37B C37 H37C 109.5
C12 C38 H38A 109.5
C12 C38 H38B 109.5
H38A C38 H38B 109.5
C12 C38 H38C 109.5
H38A C38 H38C 109.5
H38B C38 H38C 109.5
C10 C39 C26 124.7(15)
C10 C39 H39 117.7
C26 C39 H39 117.7
C20 C40 H40A 109.5
C20 C40 H40B 109.5
H40A C40 H40B 109.5
C20 C40 H40C 109.5
H40A C40 H40C 109.5
H40B C40 H40C 109.5
C44 C41 C35 125.6(16)
C44 C41 H41 117.2
C35 C41 H41 117.2
C34 C42 C36 120.6(14)
C34 C42 H42 119.7
C36 C42 H42 119.7
C23 C43 H43A 109.5
C23 C43 H43B 109.5
H43A C43 H43B 109.5
C23 C43 H43C 109.5
H43A C43 H43C 109.5
H43B C43 H43C 109.5
C41 C44 C30 116.1(15)
C41 C44 H44 122.0
C30 C44 H44 122.0

loop_
_geom_bond_atom_site_label_1
_geom_bond_atom_site_label_2
_geom_bond_distance
Ge2 N2 1.909(8)
Ge2 Cl2 2.311(3)
Ge2 P1 2.525(3)
Ge1 N1 1.956(8)
Ge1 Cl1 2.292(4)
Ge1 P2 2.612(3)
P1 N1 1.682(9)
P1 C45 1.804(10)
P1 C48 1.816(11)
P2 N2 1.684(8)
P2 C47 1.823(11)
P2 C15 1.848(11)
C45 C1 1.373(15)
C45 C5 1.399(14)
N1 C8 1.465(13)
C46 C47 1.386(16)
C46 C10 1.398(18)
C46 H46 0.9500
C47 C17 1.380(16)
C48 C14 1.360(15)
C48 C2 1.398(15)
N2 C24 1.488(13)
C1 C18 1.416(16)
C1 H1 0.9500
C2 C32 1.395(16)
C2 H2 0.9500
C3 C19 1.372(17)
C3 C5 1.380(15)
C3 H3 0.9500
C4 C6 1.343(15)
C4 C9 1.386(15)
C4 H4 0.9500
C5 H5 0.9500
C6 C7 1.389(16)
C6 H6 0.9500
C7 C11 1.385(15)
C7 H7 0.9500
C8 C11 1.390(15)
C8 C9 1.394(14)
C9 C23 1.543(15)
C10 C39 1.349(17)
C10 H10 0.9500
C11 C12 1.542(16)
C12 C29 1.533(16)
C12 C38 1.554(18)
C12 H12 1.0000
C13 C24 1.386(15)
C13 C34 1.399(17)
C13 C22 1.512(16)
C14 C27 1.386(17)
C14 H14 0.9500
C15 C30 1.367(17)
C15 C25 1.391(16)
C16 C24 1.387(15)
C16 C36 1.429(18)
C16 C20 1.543(16)
C17 C26 1.379(17)
C17 H17 0.9500
C18 C19 1.412(17)
C18 H18 0.9500
C19 H19 0.9500
C20 C40 1.489(16)
C20 C31 1.547(16)
C20 H20 1.0000
C21 C22 1.492(17)
C21 H21A 0.9800
C21 H21B 0.9800
C21 H21C 0.9800
C22 C37 1.536(17)
C22 H22 1.0000
C23 C28 1.519(18)
C23 C43 1.537(19)
C23 H23 1.0000
C25 C35 1.429(19)
C25 H25 0.9500
C26 C39 1.383(19)
C26 H26 0.9500
C27 C33 1.363(19)
C27 H27 0.9500
C28 H28A 0.9800
C28 H28B 0.9800
C28 H28C 0.9800
C29 H29A 0.9800
C29 H29B 0.9800
C29 H29C 0.9800
C30 C44 1.419(18)
C30 H30 0.9500
C31 H31A 0.9800
C31 H31B 0.9800
C31 H31C 0.9800
C32 C33 1.368(19)
C32 H32 0.9500
C33 H33 0.9500
C34 C42 1.322(19)
C34 H34 0.9500
C35 C41 1.34(2)
C35 H35 0.9500
C36 C42 1.33(2)
C36 H36 0.9500
C37 H37A 0.9800
C37 H37B 0.9800
C37 H37C 0.9800
C38 H38A 0.9800
C38 H38B 0.9800
C38 H38C 0.9800
C39 H39 0.9500
C40 H40A 0.9800
C40 H40B 0.9800
C40 H40C 0.9800
C41 C44 1.336(18)
C41 H41 0.9500
C42 H42 0.9500
C43 H43A 0.9800
C43 H43B 0.9800
C43 H43C 0.9800
C44 H44 0.9500

loop_
_platon_squeeze_void_nr
_platon_squeeze_void_average_x
_platon_squeeze_void_average_y
_platon_squeeze_void_average_z
_platon_squeeze_void_volume
_platon_squeeze_void_count_electrons
_platon_squeeze_void_content
1 0.241 0.303 0.561 304 82 ' '
2 -0.259 0.697 0.061 303 82 ' '
